data_4112527
loop_
_publ_author_name
'Yoshinori Nishii'
'Kazunori Wakasugi'
'Keisuke Koga'
'Yoo Tanabe'

_publ_section_title
;
 Chirality Exchange from sp3 Central Chirality to Axial Chirality:
 Benzannulation of Optically Active
 Diaryl-2,2-dichlorocyclopropylmethanols to Axially Chiral
 \a-Arylnaphthalenes
;
_journal_name_full 'Journal of the American Chemical Society'
_journal_page_first 5358
_journal_page_last 5359
_journal_paper_doi 10.1021/ja0319442
_journal_volume 126
_journal_year 2004
_chemical_formula_moiety 'C18 H13 Br2 Cl '
_chemical_formula_sum 'C18 H13 Br2 Cl'
_chemical_formula_weight 424.56
_space_group_IT_number 5
_symmetry_cell_setting monoclinic
_symmetry_Int_Tables_number 5
_symmetry_space_group_name_Hall 'C 2y'
_symmetry_space_group_name_H-M 'C 1 2 1'
_audit_creation_date 'Tue Apr  9 17:34:41 2002'
_audit_creation_method 'by teXsan'
_cell_angle_alpha 90
_cell_angle_beta 112.78(1)
_cell_angle_gamma 90
_cell_formula_units_Z 4
_cell_length_a 25.251(3)
_cell_length_b 6.856(1)
_cell_length_c 10.484(1)
_cell_measurement_reflns_used 25
_cell_measurement_temperature 298.2
_cell_measurement_theta_max 29.3
_cell_measurement_theta_min 25.4
_cell_volume 1673.4(4)
_computing_cell_refinement WinAFC
_computing_data_collection WinAFC
_computing_data_reduction 'teXsan Ver. 1.11'
_computing_publication_material 'teXsan Ver. 1.11'
_computing_structure_refinement 'teXsan Ver. 1.10'
_computing_structure_solution SIR92
_diffrn_measured_fraction_theta_full 2.1562
_diffrn_measured_fraction_theta_max 2.1562
_diffrn_measurement_device_type 'Rigaku AFC7R'
_diffrn_measurement_method \w-2\q
_diffrn_radiation_type 'Cu K\a'
_diffrn_radiation_wavelength 1.5418
_diffrn_reflns_av_R_equivalents 0.038
_diffrn_reflns_limit_h_max 30
_diffrn_reflns_limit_h_min -30
_diffrn_reflns_limit_k_max 7
_diffrn_reflns_limit_k_min -7
_diffrn_reflns_limit_l_max 12
_diffrn_reflns_limit_l_min -12
_diffrn_reflns_number 3879
_diffrn_reflns_theta_full 67.99
_diffrn_reflns_theta_max 67.99
_diffrn_standards_decay_% 4.05
_diffrn_standards_interval_count 150
_diffrn_standards_number 3
_exptl_absorpt_coefficient_mu 7.525
_exptl_absorpt_correction_T_max 0.998
_exptl_absorpt_correction_T_min 0.667
_exptl_absorpt_correction_type psi-scan
_exptl_absorpt_process_details '(North, Phillips & Mathews, 1968)'
_exptl_crystal_colour colorless
_exptl_crystal_density_diffrn 1.685
_exptl_crystal_description prismatic
_exptl_crystal_size_max 0.250
_exptl_crystal_size_mid 0.180
_exptl_crystal_size_min 0.100
_refine_diff_density_max 0.75
_refine_diff_density_min -0.73
_refine_ls_extinction_method none
_refine_ls_goodness_of_fit_ref 1.997
_refine_ls_hydrogen_treatment noref
_refine_ls_number_parameters 189
_refine_ls_number_reflns 3294
_refine_ls_R_factor_gt 0.0475
_refine_ls_shift/su_max 0.0016
_refine_ls_structure_factor_coef F
_refine_ls_weighting_details 'w = 1/[\s^2^(Fo) + 0.00063|Fo|^2^]'
_refine_ls_weighting_scheme calc
_refine_ls_wR_factor_ref 0.0693
_reflns_number_gt 3294
_reflns_number_total 3591
_reflns_threshold_expression F^2^>3.0\s(F^2^)
_cod_data_source_file ja0319442si20040331_045817.cif
_cod_data_source_block KAW-1564
_cod_original_cell_volume 1673.5(5)
_cod_original_formula_sum 'C18 H13 Br2 Cl '
_cod_database_code 4112527

loop_
_symmetry_equiv_pos_as_xyz
x,y,z
-x,y,-z
1/2+x,1/2+y,z
1/2-x,1/2+y,-z

loop_
_atom_site_label
_atom_site_type_symbol
_atom_site_fract_x
_atom_site_fract_y
_atom_site_fract_z
_atom_site_U_iso_or_equiv
_atom_site_adp_type
_atom_site_occupancy
_atom_site_calc_flag
Br(1) Br 0.28255(3) 1.0000 0.15677(7) 0.0764(2) Uani 1.00 d
Br(2) Br 0.09219(4) 1.0521(2) 0.27772(9) 0.0964(3) Uani 1.00 d
Cl(1) Cl 0.0914(1) 0.9606(4) -0.3829(2) 0.1016(7) Uani 1.00 d
C(1) C 0.1431(2) 0.7318(9) 0.0548(5) 0.047(1) Uani 1.00 d
C(2) C 0.1032(2) 0.624(1) -0.0582(5) 0.053(2) Uani 1.00 d
C(3) C 0.0813(3) 0.4401(10) -0.0373(6) 0.062(2) Uani 1.00 d
C(4) C 0.0440(3) 0.333(1) -0.1453(8) 0.083(2) Uani 1.00 d
C(5) C 0.0282(3) 0.401(1) -0.2810(9) 0.089(3) Uani 1.00 d
C(6) C 0.0491(3) 0.574(1) -0.3051(7) 0.080(2) Uani 1.00 d
C(7) C 0.0866(2) 0.692(1) -0.1967(5) 0.056(2) Uani 1.00 d
C(8) C 0.1093(3) 0.874(1) -0.2155(5) 0.064(2) Uani 1.00 d
C(9) C 0.1454(2) 0.979(1) -0.1082(5) 0.059(2) Uani 1.00 d
C(10) C 0.1633(2) 0.9076(9) 0.0290(5) 0.047(1) Uani 1.00 d
C(11) C 0.2034(2) 1.0302(10) 0.1420(6) 0.058(2) Uani 1.00 d
C(12) C 0.1632(2) 0.6476(9) 0.1956(5) 0.049(1) Uani 1.00 d
C(13) C 0.2149(3) 0.5492(9) 0.2457(5) 0.058(2) Uani 1.00 d
C(14) C 0.2346(3) 0.456(1) 0.3749(7) 0.079(2) Uani 1.00 d
C(15) C 0.2029(4) 0.463(1) 0.4530(6) 0.083(2) Uani 1.00 d
C(16) C 0.1525(3) 0.565(1) 0.4089(6) 0.077(2) Uani 1.00 d
C(17) C 0.1315(2) 0.6619(10) 0.2789(6) 0.060(2) Uani 1.00 d
C(18) C 0.0757(3) 0.779(2) 0.2307(7) 0.085(3) Uani 1.00 d
H(1) H 0.0927 0.3875 0.0543 0.0682 Uiso 1.00 calc
H(2) H 0.0294 0.2108 -0.1301 0.0939 Uiso 1.00 calc
H(3) H 0.0029 0.3252 -0.3558 0.1022 Uiso 1.00 calc
H(4) H 0.0390 0.6137 -0.3985 0.0892 Uiso 1.00 calc
H(5) H 0.1593 1.0970 -0.1260 0.0640 Uiso 1.00 calc
H(6) H 0.2378 0.5428 0.1919 0.0622 Uiso 1.00 calc
H(7) H 0.2703 0.3851 0.4072 0.0897 Uiso 1.00 calc
H(8) H 0.2155 0.3924 0.5384 0.0937 Uiso 1.00 calc
H(9) H 0.1314 0.5688 0.4665 0.0874 Uiso 1.00 calc
H(10) H 0.1917 1.1589 0.1221 0.0635 Uiso 1.00 calc
H(11) H 0.2010 0.9889 0.2262 0.0635 Uiso 1.00 calc
H(12) H 0.0567 0.7597 0.1308 0.0925 Uiso 1.00 calc
H(13) H 0.0512 0.7226 0.2711 0.0925 Uiso 1.00 calc

loop_
_atom_site_aniso_label
_atom_site_aniso_U_11
_atom_site_aniso_U_22
_atom_site_aniso_U_33
_atom_site_aniso_U_12
_atom_site_aniso_U_13
_atom_site_aniso_U_23
Br(1) 0.0559(3) 0.0951(6) 0.0812(4) -0.0215(4) 0.0297(3) -0.0129(4)
Br(2) 0.1069(6) 0.1021(7) 0.1017(6) 0.0441(5) 0.0638(5) 0.0307(5)
Cl(1) 0.128(2) 0.124(2) 0.0485(8) 0.025(1) 0.0284(9) 0.023(1)
C(1) 0.038(2) 0.059(3) 0.040(2) -0.002(2) 0.011(2) -0.005(2)
C(2) 0.035(2) 0.071(4) 0.047(3) 0.002(2) 0.011(2) -0.007(2)
C(3) 0.048(3) 0.065(4) 0.060(3) -0.008(3) 0.006(3) -0.010(3)
C(4) 0.062(4) 0.079(5) 0.093(5) -0.018(4) 0.015(4) -0.018(4)
C(5) 0.058(4) 0.103(6) 0.086(5) -0.016(4) 0.006(4) -0.039(5)
C(6) 0.047(3) 0.124(7) 0.050(3) 0.012(4) -0.001(3) -0.018(4)
C(7) 0.038(3) 0.080(4) 0.044(3) 0.009(3) 0.008(2) -0.003(3)
C(8) 0.068(4) 0.087(5) 0.037(3) 0.022(3) 0.019(3) 0.010(3)
C(9) 0.069(3) 0.057(3) 0.054(3) 0.009(3) 0.028(3) 0.012(3)
C(10) 0.045(3) 0.055(3) 0.042(3) 0.001(2) 0.019(2) -0.001(2)
C(11) 0.057(3) 0.054(4) 0.065(3) -0.008(3) 0.025(3) -0.012(3)
C(12) 0.045(3) 0.050(3) 0.043(3) -0.005(2) 0.007(2) 0.000(2)
C(13) 0.060(3) 0.055(3) 0.048(3) 0.003(3) 0.009(2) -0.005(3)
C(14) 0.096(5) 0.054(4) 0.056(3) 0.018(3) -0.004(3) 0.001(3)
C(15) 0.116(6) 0.060(4) 0.046(3) 0.002(4) 0.001(4) 0.011(3)
C(16) 0.114(6) 0.078(4) 0.039(3) -0.019(4) 0.028(3) 0.002(3)
C(17) 0.054(3) 0.068(4) 0.056(3) -0.006(3) 0.020(3) 0.002(3)
C(18) 0.054(4) 0.134(7) 0.073(4) -0.014(4) 0.031(3) 0.002(5)

loop_
_atom_type_symbol
_atom_type_description
_atom_type_scat_dispersion_real
_atom_type_scat_dispersion_imag
_atom_type_scat_source
C C 0.018 0.009
;International Tables for Crystallography
(1992, Vol. C, Tables 4.2.6.8 and 6.1.1.1)
;
H H 0.000 0.000
;International Tables for Crystallography
(1992, Vol. C, Table 6.1.1.2)
;
Cl Cl 0.364 0.702
;International Tables for Crystallography
(1992, Vol. C, Tables 4.2.6.8 and 6.1.1.1)
;
Br Br -0.676 1.280
;International Tables for Crystallography
(1992, Vol. C, Tables 4.2.6.8 and 6.1.1.1)
;

loop_
_geom_angle_atom_site_label_1
_geom_angle_atom_site_label_2
_geom_angle_atom_site_label_3
_geom_angle
_geom_angle_publ_flag
C(2) C(1) C(10) 119.1(5) yes
C(2) C(1) C(12) 118.9(5) yes
C(10) C(1) C(12) 121.9(5) yes
C(1) C(2) C(3) 121.4(5) yes
C(1) C(2) C(7) 120.5(6) yes
C(3) C(2) C(7) 118.0(5) yes
C(2) C(3) C(4) 121.9(6) yes
C(3) C(4) C(5) 119.6(7) yes
C(4) C(5) C(6) 120.2(7) yes
C(5) C(6) C(7) 122.3(7) yes
C(2) C(7) C(6) 118.1(7) yes
C(2) C(7) C(8) 117.2(5) yes
C(6) C(7) C(8) 124.7(6) yes
Cl(1) C(8) C(7) 118.8(5) yes
Cl(1) C(8) C(9) 119.1(6) yes
C(7) C(8) C(9) 122.1(5) yes
C(8) C(9) C(10) 120.7(6) yes
C(1) C(10) C(9) 120.3(5) yes
C(1) C(10) C(11) 121.9(5) yes
C(9) C(10) C(11) 117.8(5) yes
Br(1) C(11) C(10) 111.3(4) yes
C(1) C(12) C(13) 118.6(5) yes
C(1) C(12) C(17) 122.5(5) yes
C(13) C(12) C(17) 118.9(5) yes
C(12) C(13) C(14) 121.2(6) yes
C(13) C(14) C(15) 119.8(6) yes
C(14) C(15) C(16) 120.5(6) yes
C(15) C(16) C(17) 121.1(6) yes
C(12) C(17) C(16) 118.4(6) yes
C(12) C(17) C(18) 120.5(5) yes
C(16) C(17) C(18) 121.1(6) yes
Br(2) C(18) C(17) 110.1(5) yes

loop_
_geom_bond_atom_site_label_1
_geom_bond_atom_site_label_2
_geom_bond_distance
_geom_bond_publ_flag
Br(1) C(11) 1.956(5) yes
Br(2) C(18) 1.94(1) yes
Cl(1) C(8) 1.739(5) yes
C(1) C(2) 1.430(7) yes
C(1) C(10) 1.376(9) yes
C(1) C(12) 1.480(7) yes
C(2) C(3) 1.426(8) yes
C(2) C(7) 1.425(7) yes
C(3) C(4) 1.372(9) yes
C(4) C(5) 1.40(1) yes
C(5) C(6) 1.36(1) yes
C(6) C(7) 1.418(9) yes
C(7) C(8) 1.42(1) yes
C(8) C(9) 1.350(9) yes
C(9) C(10) 1.416(7) yes
C(10) C(11) 1.485(7) yes
C(12) C(13) 1.381(8) yes
C(12) C(17) 1.398(8) yes
C(13) C(14) 1.403(8) yes
C(14) C(15) 1.35(1) yes
C(15) C(16) 1.37(1) yes
C(16) C(17) 1.420(8) yes
C(17) C(18) 1.53(1) yes

loop_
_geom_contact_atom_site_label_1
_geom_contact_atom_site_label_2
_geom_contact_distance
_geom_contact_site_symmetry_2
Br(1) C(7) 3.429(5) 4_555
Br(1) C(2) 3.525(5) 4_555
C(4) C(9) 3.44(1) 1_545

loop_
_geom_torsion_atom_site_label_1
_geom_torsion_atom_site_label_2
_geom_torsion_atom_site_label_3
_geom_torsion_atom_site_label_4
_geom_torsion
_geom_torsion_publ_flag
Br(1) C(11) C(10) C(1) 100.6(5) yes
Br(1) C(11) C(10) C(9) -80.3(6) yes
Br(2) C(18) C(17) C(12) -85.3(6) yes
Br(2) C(18) C(17) C(16) 94.5(7) yes
Cl(1) C(8) C(7) C(2) 178.7(4) yes
Cl(1) C(8) C(7) C(6) -0.9(8) yes
Cl(1) C(8) C(9) C(10) -176.7(4) yes
C(1) C(2) C(3) C(4) -178.5(6) yes
C(1) C(2) C(7) C(6) 176.9(5) yes
C(1) C(2) C(7) C(8) -2.7(8) yes
C(1) C(10) C(9) C(8) -1.2(9) yes
C(1) C(12) C(13) C(14) -176.1(6) yes
C(1) C(12) C(17) C(16) 175.9(6) yes
C(1) C(12) C(17) C(18) -4.2(9) yes
C(2) C(1) C(10) C(9) -1.0(8) yes
C(2) C(1) C(10) C(11) 178.1(5) yes
C(2) C(1) C(12) C(13) 96.7(6) yes
C(2) C(1) C(12) C(17) -82.5(7) yes
C(2) C(3) C(4) C(5) 2(1) yes
C(2) C(7) C(6) C(5) 0.9(9) yes
C(2) C(7) C(8) C(9) 0.4(9) yes
C(3) C(2) C(1) C(10) 179.5(5) yes
C(3) C(2) C(1) C(12) 1.8(8) yes
C(3) C(2) C(7) C(6) 0.4(8) yes
C(3) C(2) C(7) C(8) -179.3(5) yes
C(3) C(4) C(5) C(6) 0(1) yes
C(4) C(3) C(2) C(7) -1.9(9) yes
C(4) C(5) C(6) C(7) 0(1) yes
C(5) C(6) C(7) C(8) -179.5(7) yes
C(6) C(7) C(8) C(9) -179.2(6) yes
C(7) C(2) C(1) C(10) 3.0(8) yes
C(7) C(2) C(1) C(12) -174.6(5) yes
C(7) C(8) C(9) C(10) 1.5(9) yes
C(8) C(9) C(10) C(11) 179.6(5) yes
C(9) C(10) C(1) C(12) 176.6(5) yes
C(10) C(1) C(12) C(13) -80.9(8) yes
C(10) C(1) C(12) C(17) 99.9(7) yes
C(11) C(10) C(1) C(12) -4.3(8) yes
C(12) C(13) C(14) C(15) 0(1) yes
C(12) C(17) C(16) C(15) 0.8(10) yes
C(13) C(12) C(17) C(16) -3.3(9) yes
C(13) C(12) C(17) C(18) 176.6(6) yes
C(13) C(14) C(15) C(16) -2(1) yes
C(14) C(13) C(12) C(17) 3.1(9) yes
C(14) C(15) C(16) C(17) 1(1) yes
C(15) C(16) C(17) C(18) -179.0(7) yes
C(15) C(16) C(17) C(18) -179.0(7) yes

loop_
_cod_related_entry_id
_cod_related_entry_database
_cod_related_entry_code
1 ChemSpider 30660462
